data_7233822
loop_
_publ_author_name
'Hao Miao'
'Hong-Xiang Wan'
'Ming Liu'
'Yu Zhang'
'Xiao Xu'
'Wei-Wei Ju'
'Dun-ru Zhu'
'Yan Xu'

_publ_section_title
;
 Two novel organic-inorganic hybrid molybdenum(v) cobalt/nickel phosphate
 compounds based on isolated nanosized Mo/Co(Ni)/P cluster wheels
;
_journal_name_full 'Journal of Materials Chemistry C'
_journal_page_first 6554
_journal_page_last 6560
_journal_paper_doi 10.1039/C4TC00944D
_journal_volume 2
_journal_year 2014
_chemical_formula_sum 'C98 H167 Mo16 N28 Ni17 O143 P22'
_chemical_formula_weight 7240.05
_space_group_IT_number 14
_space_group_name_Hall '-P 2yn'
_space_group_name_H-M_alt 'P 1 21/n 1'
_symmetry_cell_setting monoclinic
_symmetry_space_group_name_H-M 'P 1 21/n 1'
_atom_sites_solution_hydrogens geom
_atom_sites_solution_primary direct
_atom_sites_solution_secondary difmap
_cell_angle_alpha 90.00
_cell_angle_beta 107.8640(10)
_cell_angle_gamma 90.00
_cell_formula_units_Z 2
_cell_length_a 20.6031(18)
_cell_length_b 21.8327(19)
_cell_length_c 25.821(2)
_cell_measurement_reflns_used 7015
_cell_measurement_temperature 296(2)
_cell_measurement_theta_max 22.90
_cell_measurement_theta_min 2.19
_cell_volume 11054.9(16)
_computing_cell_refinement 'SAINT (Bruker, 2005)'
_computing_data_collection 'APEX2 (Bruker, 2005)'
_computing_data_reduction SAINT
_computing_molecular_graphics SHELXTL
_computing_publication_material SHELXTL
_computing_structure_refinement 'SHELXL-97 (Sheldrick, 1997)'
_computing_structure_solution 'SHELXS-97 (Sheldrick, 1990)'
_diffrn_ambient_temperature 296(2)
_diffrn_measured_fraction_theta_full 0.996
_diffrn_measured_fraction_theta_max 0.996
_diffrn_measurement_device_type 'Bruker Apex2 CCD'
_diffrn_measurement_method '\w scans'
_diffrn_radiation_monochromator graphite
_diffrn_radiation_source 'fine-focus sealed tube'
_diffrn_radiation_type MoK\a
_diffrn_radiation_wavelength 0.71073
_diffrn_reflns_av_R_equivalents 0.1188
_diffrn_reflns_av_sigmaI/netI 0.1191
_diffrn_reflns_limit_h_max 24
_diffrn_reflns_limit_h_min -24
_diffrn_reflns_limit_k_max 26
_diffrn_reflns_limit_k_min -26
_diffrn_reflns_limit_l_max 28
_diffrn_reflns_limit_l_min -30
_diffrn_reflns_number 79579
_diffrn_reflns_theta_full 25.50
_diffrn_reflns_theta_max 25.50
_diffrn_reflns_theta_min 1.40
_exptl_absorpt_coefficient_mu 2.553
_exptl_absorpt_correction_T_max 0.7492
_exptl_absorpt_correction_T_min 0.7006
_exptl_absorpt_correction_type multi-scan
_exptl_absorpt_process_details '(SADABS; Sheldrick, 2003)'
_exptl_crystal_colour yellow
_exptl_crystal_density_diffrn 2.175
_exptl_crystal_density_method 'not measured'
_exptl_crystal_description block
_exptl_crystal_F_000 7146
_exptl_crystal_size_max 0.15
_exptl_crystal_size_mid 0.13
_exptl_crystal_size_min 0.12
_refine_diff_density_max 2.875
_refine_diff_density_min -0.901
_refine_diff_density_rms 0.210
_refine_ls_extinction_method none
_refine_ls_goodness_of_fit_ref 1.000
_refine_ls_hydrogen_treatment 'riding model'
_refine_ls_matrix_type fullcycle
_refine_ls_number_parameters 1510
_refine_ls_number_reflns 20506
_refine_ls_number_restraints 312
_refine_ls_restrained_S_all 1.008
_refine_ls_R_factor_all 0.1297
_refine_ls_R_factor_gt 0.0615
_refine_ls_shift/su_max 0.011
_refine_ls_shift/su_mean 0.001
_refine_ls_structure_factor_coef Fsqd
_refine_ls_weighting_details 'calc w=1/[\s^2^(Fo^2^)+(0.0850P)^2^+0.0000P] where P=(Fo^2^+2Fc^2^)/3'
_refine_ls_weighting_scheme calc
_refine_ls_wR_factor_gt 0.1493
_refine_ls_wR_factor_ref 0.1707
_reflns_number_gt 11900
_reflns_number_total 20506
_reflns_threshold_expression >2sigma(I)
_cod_data_source_file 1000002.cif
_cod_data_source_block PCOD1000002
_cod_depositor_comments
;
The following automatic conversions were performed:

data item '_symmetry_cell_setting' value 'Monoclinic' was changed to
'monoclinic' in accordance with the built-in table derived from the
CIF Core dictionary named 'cif_core.dic' version 2.4.5 last updated
on 2014-11-21.

Automatic conversion script
Id: cif_fix_values 6909 2019-04-08 15:41:33Z antanas 
;
_cod_original_cell_volume 11055.0(17)
_cod_original_sg_symbol_H-M 'P2(1)/n  '
_cod_database_code 7233822

loop_
_symmetry_equiv_pos_as_xyz
'x, y, z'
'-x+1/2, y+1/2, -z+1/2'
'-x, -y, -z'
'x-1/2, -y-1/2, z-1/2'

loop_
_atom_site_label
_atom_site_type_symbol
_atom_site_fract_x
_atom_site_fract_y
_atom_site_fract_z
_atom_site_U_iso_or_equiv
_atom_site_adp_type
_atom_site_occupancy
_atom_site_symmetry_multiplicity
_atom_site_calc_flag
_atom_site_refinement_flags
_atom_site_disorder_assembly
_atom_site_disorder_group
Mo1 Mo 1.29882(3) -0.06944(3) 0.41083(2) 0.02643(17) Uani 1 1 d . . .
Mo2 Mo 1.03201(3) -0.18948(3) 0.36828(2) 0.02302(16) Uani 1 1 d . . .
Mo3 Mo 1.14310(3) -0.20655(3) 0.34229(2) 0.02447(16) Uani 1 1 d . . .
Mo4 Mo 0.80272(3) 0.02260(3) 0.29943(2) 0.02501(17) Uani 1 1 d . . .
Mo5 Mo 1.02855(3) 0.22586(3) 0.39847(2) 0.02602(16) Uani 1 1 d . . .
Mo6 Mo 1.26236(3) 0.01301(3) 0.46883(2) 0.02510(16) Uani 1 1 d . . .
Mo7 Mo 0.79294(3) 0.11707(3) 0.23597(2) 0.02825(17) Uani 1 1 d . . .
Mo8 Mo 0.94651(3) 0.25515(3) 0.30334(3) 0.03034(17) Uani 1 1 d . . .
Ni1 Ni 1.06015(4) -0.06831(4) 0.27590(3) 0.0246(2) Uani 1 1 d . . .
Ni2 Ni 1.16314(4) 0.02330(4) 0.32116(3) 0.0259(2) Uani 1 1 d . . .
Ni3 Ni 1.29281(4) -0.13945(4) 0.53799(3) 0.0269(2) Uani 1 1 d . . .
Ni4 Ni 1.17156(4) -0.24845(4) 0.48438(4) 0.0265(2) Uani 1 1 d . . .
Ni5 Ni 0.95040(4) 0.03369(4) 0.24602(3) 0.0268(2) Uani 1 1 d . . .
Ni6 Ni 0.73273(5) 0.15952(5) 0.34894(3) 0.0294(3) Uani 1 1 d . . .
Ni7 Ni 0.85423(5) 0.26839(4) 0.40227(4) 0.0286(3) Uani 1 1 d . . .
Ni8 Ni 1.05387(4) 0.12493(4) 0.29050(3) 0.0268(2) Uani 1 1 d . . .
P1 P 0.91306(9) -0.08898(9) 0.29888(7) 0.0237(5) Uani 1 1 d . . .
P2 P 0.98711(9) 0.24707(9) 0.51578(7) 0.0252(5) Uani 1 1 d . . .
P3 P 1.13165(9) -0.06866(10) 0.40204(8) 0.0305(5) Uani 1 1 d . . .
P4 P 1.21524(9) -0.10434(10) 0.28246(7) 0.0288(5) Uani 1 1 d . . .
P5 P 1.27371(9) -0.01646(9) 0.60212(7) 0.0269(5) Uani 1 1 d . . .
P6 P 1.16460(9) 0.13515(9) 0.40933(7) 0.0263(5) Uani 1 1 d . . .
P7 P 0.89197(10) 0.13707(10) 0.36599(8) 0.0335(6) Uani 1 1 d . . .
P8 P 1.29571(9) -0.27400(9) 0.58446(7) 0.0280(5) Uani 1 1 d . . .
P9 P 0.91925(10) 0.16867(10) 0.19425(8) 0.0347(6) Uani 1 1 d . . .
P10 P 0.77588(10) 0.26296(10) 0.26819(8) 0.0354(6) Uani 1 1 d . . .
P11 P 1.29337(9) -0.21716(9) 0.43423(7) 0.0265(5) Uani 1 1 d . . .
Ni9 Ni 0.5000 0.5000 0.0000 0.0222(3) Uani 1 2 d S . .
O1 O 0.9362(2) 0.2617(2) 0.37524(18) 0.0293(13) Uani 1 1 d . . .
O2 O 1.1209(2) -0.2234(2) 0.40921(17) 0.0259(13) Uani 1 1 d . . .
O3 O 1.2427(2) 0.0048(2) 0.38933(17) 0.0242(12) Uani 1 1 d . . .
O4 O 1.0655(2) -0.1520(2) 0.31168(17) 0.0233(12) Uani 1 1 d . . .
O5 O 0.9965(2) 0.2000(2) 0.56101(18) 0.0311(14) Uani 1 1 d . . .
O6 O 1.1598(2) -0.0561(2) 0.27776(17) 0.0266(13) Uani 1 1 d . . .
O7 O 0.8480(2) 0.2848(2) 0.27308(19) 0.0376(15) Uani 1 1 d . . .
O8 O 1.3293(2) -0.1603(2) 0.42367(18) 0.0299(13) Uani 1 1 d . . .
O9 O 1.2917(2) -0.0720(2) 0.48410(18) 0.0284(13) Uani 1 1 d . . .
O10 O 0.7703(2) 0.2516(2) 0.32627(19) 0.0379(15) Uani 1 1 d . . .
O11 O 0.9620(2) -0.0529(2) 0.27712(17) 0.0256(13) Uani 1 1 d . . .
O12 O 1.1866(2) -0.1125(2) 0.39120(18) 0.0309(14) Uani 1 1 d . . .
O13 O 0.9123(2) 0.2599(2) 0.48524(17) 0.0257(13) Uani 1 1 d . . .
O14 O 1.0983(2) -0.0262(2) 0.35137(16) 0.0238(13) Uani 1 1 d . . .
O15 O 1.0632(2) 0.0317(2) 0.25750(17) 0.0242(13) Uani 1 1 d . . .
O16 O 0.9882(2) -0.2516(2) 0.33770(19) 0.0317(14) Uani 1 1 d . . .
O17 O 0.9493(2) -0.1320(2) 0.34420(19) 0.0333(14) Uani 1 1 d . . .
O18 O 0.8558(2) 0.0476(2) 0.25207(18) 0.0274(13) Uani 1 1 d . . .
O19 O 1.2393(2) -0.2398(2) 0.38285(17) 0.0284(13) Uani 1 1 d . . .
O20 O 1.2523(2) 0.0138(2) 0.54655(18) 0.0315(14) Uani 1 1 d . . .
O21 O 1.2783(2) -0.0887(2) 0.33002(18) 0.0333(14) Uani 1 1 d . . .
O22 O 1.1881(2) -0.1682(2) 0.28926(17) 0.0286(13) Uani 1 1 d . . .
O23 O 1.2629(2) -0.2084(2) 0.48062(17) 0.0266(13) Uani 1 1 d . . .
O24 O 1.3405(2) -0.2984(2) 0.55305(18) 0.0311(14) Uani 1 1 d . . .
O25 O 0.9281(3) 0.1777(3) 0.13847(19) 0.0463(17) Uani 1 1 d . . .
O26 O 1.3466(2) 0.0091(2) 0.6356(2) 0.0414(16) Uani 1 1 d . . .
O27 O 1.2818(2) -0.0855(2) 0.59987(18) 0.0317(14) Uani 1 1 d . . .
O28 O 1.0226(2) 0.1979(2) 0.32478(17) 0.0266(13) Uani 1 1 d . . .
O29 O 0.9681(2) 0.1440(2) 0.39932(19) 0.0335(14) Uani 1 1 d . . .
O30 O 1.3484(2) -0.2694(2) 0.45418(19) 0.0363(15) Uani 1 1 d . . .
O31 O 0.8679(3) -0.1233(3) 0.24938(19) 0.0439(16) Uani 1 1 d . . .
O32 O 0.7390(2) -0.0187(2) 0.25877(19) 0.0368(15) Uani 1 1 d . . .
O33 O 1.2142(3) 0.1870(3) 0.4064(2) 0.0555(18) Uani 1 1 d . . .
O34 O 0.7606(2) 0.1035(2) 0.29850(18) 0.0299(14) Uani 1 1 d . . .
O35 O 1.1405(2) 0.1039(2) 0.35296(17) 0.0293(13) Uani 1 1 d . . .
O36 O 1.1627(2) -0.0287(2) 0.45218(17) 0.0281(13) Uani 1 1 d . . .
O37 O 1.3045(2) -0.2053(2) 0.59674(17) 0.0274(13) Uani 1 1 d . . .
O38 O 1.0263(2) 0.2264(2) 0.47863(18) 0.0326(14) Uani 1 1 d . . .
O39 O 1.0757(2) -0.1074(2) 0.41528(18) 0.0295(14) Uani 1 1 d . . .
O40 O 0.9345(3) 0.2289(2) 0.22436(19) 0.0382(15) Uani 1 1 d . . .
O41 O 1.2238(2) 0.0015(2) 0.63119(19) 0.0342(14) Uani 1 1 d . . .
O42 O 0.8802(2) 0.0675(2) 0.36344(17) 0.0279(13) Uani 1 1 d . . .
O43 O 0.7264(3) 0.3124(3) 0.2401(2) 0.0489(17) Uani 1 1 d . . .
O44 O 0.9676(2) 0.1201(2) 0.22649(18) 0.0307(14) Uani 1 1 d . . .
O45 O 1.2184(2) -0.2839(2) 0.55798(17) 0.0284(13) Uani 1 1 d . . .
O46 O 1.2382(3) -0.1048(2) 0.23161(19) 0.0394(15) Uani 1 1 d . . .
O47 O 1.3187(2) -0.3092(2) 0.64101(18) 0.0351(15) Uani 1 1 d . . .
O48 O 0.8709(2) -0.0481(2) 0.32442(19) 0.0335(14) Uani 1 1 d . . .
O49 O 1.1755(2) -0.1538(2) 0.51297(18) 0.0292(13) Uani 1 1 d . . .
O50 O 1.1204(2) -0.2707(2) 0.30617(19) 0.0344(14) Uani 1 1 d . . .
O51 O 1.3361(2) 0.0517(2) 0.4876(2) 0.0378(15) Uani 1 1 d . . .
O52 O 1.2016(2) 0.0910(2) 0.45413(18) 0.0343(15) Uani 1 1 d . . .
O53 O 0.8430(2) 0.1699(2) 0.39398(18) 0.0301(14) Uani 1 1 d . . .
O54 O 0.8456(2) 0.1491(2) 0.18692(18) 0.0358(15) Uani 1 1 d . . .
O55 O 1.0173(3) 0.3094(2) 0.5419(2) 0.0416(16) Uani 1 1 d . . .
O56 O 0.9820(3) 0.3225(2) 0.2967(2) 0.0446(16) Uani 1 1 d . . .
O57 O 0.8838(2) 0.1620(2) 0.30739(17) 0.0285(13) Uani 1 1 d . . .
O58 O 1.3782(2) -0.0434(3) 0.4196(2) 0.0392(15) Uani 1 1 d . . .
O59 O 1.1056(2) 0.1612(2) 0.42614(18) 0.0352(15) Uani 1 1 d . . .
O60 O 0.7589(2) 0.2042(2) 0.23475(19) 0.0362(15) Uani 1 1 d . . .
O61 O 0.7269(2) 0.0928(2) 0.18436(18) 0.0362(15) Uani 1 1 d . . .
O62 O 1.0027(2) 0.0642(2) 0.32756(18) 0.0309(13) Uani 1 1 d . . .
O63 O 1.0792(2) 0.2880(2) 0.4075(2) 0.0390(15) Uani 1 1 d . . .
C1 C 1.1087(5) -0.3574(4) 0.4182(4) 0.059(3) Uani 1 1 d . . .
H1A H 1.0717 -0.3307 0.4084 0.071 Uiso 1 1 calc R . .
C2 C 1.0995(6) -0.4153(5) 0.3967(4) 0.094(5) Uani 1 1 d . . .
H2A H 1.0572 -0.4275 0.3737 0.112 Uiso 1 1 calc R . .
C3 C 1.1546(6) -0.4557(6) 0.4100(5) 0.109(4) Uani 1 1 d U . .
H3A H 1.1503 -0.4959 0.3975 0.130 Uiso 1 1 calc R . .
C4 C 1.2127(6) -0.4338(6) 0.4409(5) 0.106(4) Uani 1 1 d U . .
H4A H 1.2513 -0.4585 0.4480 0.127 Uiso 1 1 calc R . .
C5 C 1.2198(5) -0.3749(4) 0.4639(4) 0.073(4) Uani 1 1 d . . .
H5A H 1.2615 -0.3626 0.4876 0.087 Uiso 1 1 calc R . .
C6 C 1.1390(5) 0.2276(4) 0.2768(3) 0.052(3) Uani 1 1 d . . .
H6A H 1.1438 0.2338 0.3135 0.062 Uiso 1 1 calc R . .
C7 C 1.1027(4) 0.1690(4) 0.2000(3) 0.053(3) Uani 1 1 d . . .
H7A H 1.0795 0.1349 0.1819 0.063 Uiso 1 1 calc R . .
C8 C 1.1354(5) 0.2056(5) 0.1732(4) 0.081(4) Uani 1 1 d . . .
H8A H 1.1349 0.1969 0.1379 0.098 Uiso 1 1 calc R . .
C9 C 1.1684(5) 0.2548(5) 0.2000(4) 0.079(4) Uani 1 1 d . . .
H9A H 1.1911 0.2806 0.1826 0.094 Uiso 1 1 calc R . .
C10 C 1.1695(5) 0.2677(5) 0.2499(4) 0.065(3) Uani 1 1 d . . .
H10A H 1.1905 0.3032 0.2669 0.078 Uiso 1 1 calc R . .
C11 C 1.2178(5) 0.0477(5) 0.2291(4) 0.067(3) Uani 1 1 d . . .
H11A H 1.1915 0.0137 0.2141 0.080 Uiso 1 1 calc R . .
C12 C 1.2516(6) 0.0769(6) 0.1991(5) 0.101(4) Uani 1 1 d U . .
H12A H 1.2436 0.0668 0.1626 0.121 Uiso 1 1 calc R . .
C13 C 1.2953(6) 0.1190(6) 0.2215(5) 0.097(4) Uani 1 1 d . . .
H13A H 1.3235 0.1357 0.2030 0.116 Uiso 1 1 calc R . .
C14 C 1.2997(5) 0.1385(5) 0.2721(4) 0.078(3) Uani 1 1 d . . .
H14A H 1.3286 0.1709 0.2874 0.094 Uiso 1 1 calc R . .
C15 C 1.2620(4) 0.1113(4) 0.3010(4) 0.063(3) Uani 1 1 d . . .
H15A H 1.2656 0.1251 0.3359 0.076 Uiso 1 1 calc R . .
C16 C 0.9429(5) 0.0242(5) 0.1308(4) 0.066(3) Uani 1 1 d . . .
H16A H 0.9839 0.0454 0.1428 0.080 Uiso 1 1 calc R . .
C17 C 0.9166(7) 0.0096(7) 0.0751(5) 0.113(5) Uani 1 1 d . . .
H17A H 0.9379 0.0228 0.0501 0.136 Uiso 1 1 calc R . .
C18 C 0.8586(8) -0.0247(7) 0.0596(5) 0.134(7) Uani 1 1 d . . .
H18A H 0.8417 -0.0369 0.0234 0.161 Uiso 1 1 calc R . .
C19 C 0.8232(6) -0.0423(5) 0.0953(4) 0.083(4) Uani 1 1 d . . .
H19A H 0.7831 -0.0651 0.0842 0.100 Uiso 1 1 calc R . .
C20 C 0.8523(5) -0.0235(4) 0.1490(3) 0.063(3) Uani 1 1 d . . .
H20A H 0.8301 -0.0336 0.1742 0.075 Uiso 1 1 calc R . .
C21 C 1.4405(4) -0.1797(4) 0.5701(4) 0.054(3) Uani 1 1 d . . .
H21A H 1.4215 -0.2186 0.5687 0.065 Uiso 1 1 calc R . .
C22 C 1.5122(6) -0.1737(6) 0.5843(5) 0.106(5) Uani 1 1 d . . .
H22A H 1.5401 -0.2077 0.5959 0.127 Uiso 1 1 calc R . .
C23 C 1.5416(5) -0.1154(6) 0.5808(5) 0.097(5) Uani 1 1 d . . .
H23A H 1.5881 -0.1106 0.5865 0.117 Uiso 1 1 calc R . .
C24 C 1.4998(5) -0.0694(5) 0.5691(4) 0.079(4) Uani 1 1 d . . .
H24A H 1.5170 -0.0303 0.5675 0.095 Uiso 1 1 calc R . .
C25 C 1.4281(4) -0.0773(4) 0.5586(4) 0.053(3) Uani 1 1 d . . .
H25A H 1.4003 -0.0428 0.5515 0.064 Uiso 1 1 calc R . .
C26 C 0.6121(5) 0.1049(5) 0.2651(4) 0.072(4) Uani 1 1 d . . .
H26A H 0.6448 0.0764 0.2630 0.087 Uiso 1 1 calc R . .
C27 C 0.5462(5) 0.0952(6) 0.2359(5) 0.108(5) Uani 1 1 d . . .
H27A H 0.5335 0.0619 0.2125 0.130 Uiso 1 1 calc R . .
C28 C 0.4981(5) 0.1373(6) 0.2421(5) 0.091(5) Uani 1 1 d . . .
H28A H 0.4519 0.1305 0.2250 0.109 Uiso 1 1 calc R . .
C29 C 0.5175(4) 0.1846(5) 0.2710(4) 0.068(3) Uani 1 1 d . . .
H29A H 0.4850 0.2129 0.2738 0.082 Uiso 1 1 calc R . .
C30 C 0.5840(5) 0.1954(5) 0.2978(4) 0.071(4) Uani 1 1 d . . .
H30A H 0.5965 0.2319 0.3170 0.086 Uiso 1 1 calc R . .
C31 C 0.8329(6) 0.3985(5) 0.3674(5) 0.096(4) Uani 1 1 d U A .
H31A H 0.7957 0.3817 0.3410 0.115 Uiso 1 1 calc R . .
C32 C 0.8420(6) 0.4620(5) 0.3645(4) 0.091(4) Uani 1 1 d U A .
H32A H 0.8120 0.4858 0.3378 0.109 Uiso 1 1 calc R . .
C33 C 0.8923(7) 0.4851(5) 0.3994(4) 0.110(4) Uani 1 1 d DU . .
H33A H 0.9023 0.5279 0.3976 0.132 Uiso 1 1 d R A .
C34 C 0.9469(11) 0.4432(10) 0.4195(9) 0.076(5) Uani 0.50 1 d PU A 1
C35 C 0.9307(9) 0.3833(8) 0.4219(8) 0.057(5) Uani 0.50 1 d PU A 1
H35A H 0.9649 0.3558 0.4392 0.068 Uiso 0.50 1 calc PR A 1
C35A C 0.8940(9) 0.3931(4) 0.4478(8) 0.067(5) Uani 0.50 1 d PDU A 2
H35B H 0.9023 0.3724 0.4806 0.081 Uiso 0.50 1 calc PR A 2
C34A C 0.9082(11) 0.4541(5) 0.4476(5) 0.099(6) Uani 0.50 1 d PDU A 2
H34A H 0.9286 0.4745 0.4802 0.119 Uiso 0.50 1 calc PR A 2
C36 C 1.4919(9) -0.2085(9) 0.4190(7) 0.183(3) Uani 1 1 d U B .
H36A H 1.4742 -0.2421 0.4323 0.220 Uiso 1 1 calc R . .
C1A C 1.0192(3) -0.1296(4) 0.1133(3) 0.070(3) Uani 1 1 d D . .
H1AA H 1.0280 -0.1336 0.0802 0.084 Uiso 1 1 calc R . .
C2A C 1.0592(4) -0.1028(4) 0.1604(3) 0.059(3) Uani 1 1 d D . .
H2AA H 1.1022 -0.0864 0.1647 0.071 Uiso 1 1 calc R . .
C3A C 0.9699(4) -0.1323(4) 0.1777(3) 0.038(2) Uani 1 1 d . . .
H3AA H 0.9377 -0.1400 0.1954 0.046 Uiso 1 1 calc R . .
C4A C 0.7123(7) 0.2895(6) 0.0512(4) 0.138(3) Uani 1 1 d DU . .
H4AB H 0.7151 0.2636 0.0234 0.165 Uiso 1 1 calc R . .
C5A C 0.7400(6) 0.2838(6) 0.1070(4) 0.130(3) Uani 1 1 d DU . .
H5AA H 0.7766 0.2588 0.1248 0.156 Uiso 1 1 calc R . .
C6A C 0.6643(5) 0.3563(5) 0.0949(3) 0.090(2) Uani 1 1 d DU . .
H6AA H 0.6319 0.3831 0.1003 0.108 Uiso 1 1 calc R . .
C7A C 0.5848(5) 0.0875(7) -0.2280(6) 0.159(3) Uani 1 1 d DU . .
H7AA H 0.5926 0.1143 -0.1988 0.191 Uiso 1 1 calc R . .
C8A C 0.5299(6) 0.0236(7) -0.2984(5) 0.153(3) Uani 1 1 d DU . .
H8AA H 0.4969 0.0006 -0.3236 0.184 Uiso 1 1 calc R . .
C9A C 0.5991(6) 0.0278(6) -0.2930(5) 0.137(3) Uani 1 1 d DU . .
H9AA H 0.6198 0.0075 -0.3154 0.165 Uiso 1 1 calc R . .
N1A N 1.0279(3) -0.1032(3) 0.1999(2) 0.0328(17) Uani 1 1 d U . .
N2A N 0.9631(3) -0.1493(3) 0.1267(3) 0.048(2) Uani 1 1 d DU . .
H2AB H 0.9292 -0.1692 0.1057 0.058 Uiso 1 1 calc R . .
N3A N 0.6782(5) 0.3468(5) 0.0487(4) 0.114(3) Uani 1 1 d DU . .
H3AB H 0.6682 0.3715 0.0214 0.137 Uiso 1 1 calc R . .
N4A N 0.7053(4) 0.3203(4) 0.1318(3) 0.085(2) Uani 1 1 d DU . .
H4AA H 0.7094 0.3202 0.1659 0.102 Uiso 1 1 calc R . .
N5A N 0.6331(5) 0.0650(5) -0.2511(4) 0.125(3) Uani 1 1 d DU . .
H5AB H 0.6760 0.0731 -0.2409 0.150 Uiso 1 1 calc R . .
N6A N 0.5214(6) 0.0610(6) -0.2583(5) 0.169(3) Uani 1 1 d DU . .
H6AB H 0.4831 0.0676 -0.2522 0.203 Uiso 1 1 calc R . .
C37 C 1.4778(9) -0.1544(8) 0.4296(7) 0.180(3) Uani 1 1 d U . .
H37A H 1.4390 -0.1439 0.4389 0.215 Uiso 1 1 calc R . .
C38 C 1.5216(9) -0.1165(9) 0.4260(8) 0.186(3) Uani 1 1 d U B .
H38A H 1.5212 -0.0796 0.4439 0.223 Uiso 1 1 calc R . .
C39 C 1.5715(9) -0.1206(6) 0.3994(6) 0.198(4) Uani 1 1 d DU . .
H39A H 1.5962 -0.0855 0.3934 0.238 Uiso 1 1 d R B .
C40 C 1.5467(11) -0.1649(7) 0.3573(7) 0.192(4) Uani 0.75 1 d PDU B 1
H40A H 1.5390 -0.1602 0.3201 0.231 Uiso 0.75 1 calc PR B 1
C40A C 1.5883(8) -0.1769(7) 0.3880(11) 0.041(6) Uani 0.25 1 d PDU B 2
H40B H 1.6295 -0.1874 0.3826 0.049 Uiso 0.25 1 calc PR B 2
N1 N 1.1672(3) -0.3369(3) 0.4521(2) 0.0409(19) Uani 1 1 d . . .
N2 N 1.1023(3) 0.1797(3) 0.2506(2) 0.0333(17) Uani 1 1 d . . .
N3 N 1.2205(3) 0.0653(3) 0.2798(2) 0.0378(18) Uani 1 1 d . . .
N4 N 0.9116(3) 0.0091(3) 0.1665(2) 0.041(2) Uani 1 1 d . . .
N5 N 1.3997(3) -0.1312(3) 0.5587(2) 0.0363(18) Uani 1 1 d . . .
N6 N 0.6320(3) 0.1541(3) 0.2972(2) 0.040(2) Uani 1 1 d . . .
N7 N 0.8679(3) 0.3629(3) 0.4004(2) 0.045(2) Uani 1 1 d . . .
N8 N 1.5368(6) -0.2168(6) 0.3854(6) 0.180(3) Uani 1 1 d DU . .
O1W O 1.3392(7) 0.1882(8) 0.4706(8) 0.124(7) Uani 0.50 1 d P . .
O2W O 1.1360(8) -0.2351(7) 0.1839(6) 0.244(6) Uani 1 1 d U . .
O3W O 1.1144(4) 0.3155(4) 0.6393(3) 0.121(3) Uani 1 1 d U . .
O4W O 0.8011(10) 0.1572(9) 0.0520(8) 0.130(5) Uani 0.50 1 d PU . .
O5W O 1.2160(12) -0.0868(12) 0.1215(9) 0.174(6) Uani 0.50 1 d PU . .
O6W O 0.6392(4) -0.0932(4) 0.2802(3) 0.098(3) Uani 1 1 d U . .
O7W O 0.5079(3) 0.4884(3) 0.0797(2) 0.0491(17) Uani 1 1 d . . .
O8W O 0.5259(4) 0.4094(4) -0.0013(3) 0.105(3) Uani 1 1 d U . .
O9W O 0.5992(3) 0.5287(4) 0.0263(3) 0.082(2) Uani 1 1 d U . .
O4WA O 0.7454(16) 0.1329(15) 0.0518(13) 0.245(7) Uani 0.50 1 d PU . .
O10W O 0.9798(12) 0.1374(11) 0.0481(9) 0.171(6) Uani 0.50 1 d PU . .

loop_
_atom_site_aniso_label
_atom_site_aniso_U_11
_atom_site_aniso_U_22
_atom_site_aniso_U_33
_atom_site_aniso_U_23
_atom_site_aniso_U_13
_atom_site_aniso_U_12
Mo1 0.0243(3) 0.0338(4) 0.0220(3) 0.0001(3) 0.0084(2) 0.0014(3)
Mo2 0.0247(3) 0.0245(3) 0.0194(3) 0.0007(3) 0.0060(2) 0.0017(3)
Mo3 0.0266(3) 0.0281(4) 0.0186(3) -0.0016(3) 0.0068(2) 0.0030(3)
Mo4 0.0248(3) 0.0305(4) 0.0180(3) 0.0000(3) 0.0041(2) 0.0041(3)
Mo5 0.0300(3) 0.0266(4) 0.0234(3) 0.0033(3) 0.0110(3) 0.0011(3)
Mo6 0.0248(3) 0.0290(4) 0.0206(3) -0.0003(3) 0.0057(2) -0.0007(3)
Mo7 0.0295(3) 0.0367(4) 0.0162(3) 0.0036(3) 0.0037(2) 0.0084(3)
Mo8 0.0406(3) 0.0302(4) 0.0241(3) 0.0094(3) 0.0157(3) 0.0079(3)
Ni1 0.0272(4) 0.0290(5) 0.0166(4) 0.0010(4) 0.0054(4) 0.0022(4)
Ni2 0.0293(4) 0.0290(5) 0.0213(4) 0.0033(4) 0.0104(4) 0.0004(4)
Ni3 0.0292(4) 0.0318(6) 0.0192(4) 0.0016(4) 0.0068(4) 0.0042(4)
Ni4 0.0292(4) 0.0305(5) 0.0193(4) 0.0017(4) 0.0065(4) 0.0044(4)
Ni5 0.0292(5) 0.0327(6) 0.0176(4) 0.0032(4) 0.0059(4) 0.0033(4)
Ni6 0.0300(5) 0.0375(6) 0.0191(4) -0.0003(4) 0.0054(4) 0.0101(4)
Ni7 0.0333(5) 0.0317(6) 0.0218(5) 0.0055(4) 0.0100(4) 0.0072(4)
Ni8 0.0321(5) 0.0283(5) 0.0224(4) 0.0054(4) 0.0118(4) 0.0015(4)
P1 0.0238(9) 0.0266(11) 0.0199(9) -0.0021(8) 0.0057(7) 0.0001(8)
P2 0.0284(9) 0.0262(11) 0.0204(9) 0.0014(8) 0.0067(7) -0.0003(8)
P3 0.0296(9) 0.0368(12) 0.0254(10) 0.0002(9) 0.0088(8) -0.0007(9)
P4 0.0335(9) 0.0356(12) 0.0199(9) 0.0003(9) 0.0119(8) 0.0045(9)
P5 0.0270(9) 0.0320(11) 0.0196(9) -0.0019(8) 0.0040(8) 0.0011(9)
P6 0.0273(9) 0.0255(11) 0.0264(10) -0.0010(8) 0.0087(8) -0.0016(8)
P7 0.0354(10) 0.0368(12) 0.0266(10) 0.0041(9) 0.0072(8) 0.0023(10)
P8 0.0305(9) 0.0321(11) 0.0209(9) 0.0048(9) 0.0073(8) 0.0106(9)
P9 0.0425(11) 0.0398(13) 0.0249(10) 0.0117(9) 0.0152(8) 0.0122(10)
P10 0.0430(11) 0.0427(13) 0.0214(10) 0.0119(9) 0.0113(8) 0.0199(10)
P11 0.0233(9) 0.0348(12) 0.0212(9) 0.0004(9) 0.0065(7) 0.0085(8)
Ni9 0.0241(6) 0.0262(7) 0.0150(6) -0.0014(5) 0.0043(5) -0.0008(6)
O1 0.025(2) 0.040(3) 0.023(2) 0.013(2) 0.007(2) 0.000(2)
O2 0.027(2) 0.028(3) 0.021(2) 0.001(2) 0.005(2) 0.009(2)
O3 0.024(2) 0.024(3) 0.023(2) 0.002(2) 0.0050(19) 0.001(2)
O4 0.026(2) 0.025(3) 0.016(2) 0.001(2) 0.0026(19) 0.002(2)
O5 0.031(2) 0.041(3) 0.025(2) 0.008(2) 0.016(2) 0.004(2)
O6 0.029(2) 0.027(3) 0.023(2) -0.002(2) 0.006(2) 0.005(2)
O7 0.048(3) 0.039(3) 0.028(3) 0.008(2) 0.014(2) 0.020(3)
O8 0.029(2) 0.035(3) 0.029(3) 0.010(2) 0.014(2) 0.016(2)
O9 0.028(2) 0.032(3) 0.023(2) 0.003(2) 0.005(2) 0.004(2)
O10 0.042(3) 0.050(4) 0.024(3) 0.010(2) 0.013(2) 0.013(3)
O11 0.027(2) 0.028(3) 0.023(2) 0.003(2) 0.0095(19) -0.002(2)
O12 0.029(2) 0.042(3) 0.023(2) -0.007(2) 0.011(2) 0.003(2)
O13 0.026(2) 0.033(3) 0.022(2) 0.004(2) 0.0142(19) 0.002(2)
O14 0.023(2) 0.034(3) 0.014(2) 0.003(2) 0.0044(18) -0.003(2)
O15 0.025(2) 0.026(3) 0.018(2) 0.000(2) 0.0024(19) 0.002(2)
O16 0.036(3) 0.026(3) 0.035(3) -0.006(2) 0.013(2) -0.004(2)
O17 0.023(2) 0.042(3) 0.038(3) 0.009(2) 0.014(2) 0.010(2)
O18 0.029(2) 0.031(3) 0.024(2) 0.003(2) 0.010(2) -0.001(2)
O19 0.031(2) 0.035(3) 0.019(2) -0.006(2) 0.007(2) 0.003(2)
O20 0.039(3) 0.031(3) 0.022(2) 0.002(2) 0.006(2) 0.001(2)
O21 0.029(2) 0.043(3) 0.027(3) 0.003(2) 0.007(2) 0.001(2)
O22 0.034(2) 0.032(3) 0.022(2) -0.007(2) 0.011(2) 0.003(2)
O23 0.028(2) 0.031(3) 0.021(2) -0.001(2) 0.007(2) 0.003(2)
O24 0.033(2) 0.036(3) 0.025(2) 0.007(2) 0.009(2) 0.017(2)
O25 0.064(3) 0.056(4) 0.025(3) 0.014(3) 0.024(2) 0.015(3)
O26 0.026(3) 0.048(4) 0.036(3) -0.005(3) -0.010(2) -0.002(3)
O27 0.035(3) 0.032(3) 0.027(3) 0.004(2) 0.007(2) 0.009(2)
O28 0.034(2) 0.027(3) 0.023(2) 0.007(2) 0.013(2) 0.002(2)
O29 0.031(3) 0.036(3) 0.028(3) 0.010(2) 0.002(2) -0.002(2)
O30 0.032(3) 0.043(3) 0.031(3) 0.008(2) 0.007(2) 0.018(2)
O31 0.048(3) 0.057(4) 0.029(3) -0.017(3) 0.016(2) -0.025(3)
O32 0.040(3) 0.042(3) 0.023(3) -0.006(2) 0.003(2) 0.000(3)
O33 0.063(3) 0.055(4) 0.044(3) 0.016(3) 0.011(3) -0.032(3)
O34 0.032(2) 0.032(3) 0.027(3) -0.002(2) 0.010(2) 0.011(2)
O35 0.042(3) 0.028(3) 0.019(2) -0.005(2) 0.010(2) -0.001(2)
O36 0.024(2) 0.037(3) 0.023(2) -0.009(2) 0.007(2) 0.002(2)
O37 0.028(2) 0.032(3) 0.021(2) -0.001(2) 0.007(2) 0.007(2)
O38 0.035(3) 0.037(3) 0.027(3) 0.004(2) 0.011(2) 0.007(2)
O39 0.031(2) 0.034(3) 0.023(2) -0.005(2) 0.009(2) -0.003(2)
O40 0.049(3) 0.041(3) 0.027(3) 0.015(2) 0.015(2) 0.012(3)
O41 0.042(3) 0.036(3) 0.030(3) 0.000(2) 0.019(2) 0.009(2)
O42 0.039(3) 0.023(3) 0.017(2) 0.004(2) 0.002(2) 0.003(2)
O43 0.063(3) 0.050(4) 0.032(3) 0.013(3) 0.013(3) 0.033(3)
O44 0.033(2) 0.033(3) 0.028(3) 0.011(2) 0.011(2) 0.007(2)
O45 0.029(2) 0.035(3) 0.019(2) 0.006(2) 0.005(2) 0.010(2)
O46 0.052(3) 0.047(3) 0.026(3) -0.002(2) 0.022(2) 0.007(3)
O47 0.041(3) 0.041(3) 0.020(2) 0.013(2) 0.005(2) 0.015(2)
O48 0.038(3) 0.029(3) 0.036(3) 0.004(2) 0.015(2) 0.013(2)
O49 0.032(2) 0.029(3) 0.029(3) 0.002(2) 0.013(2) 0.007(2)
O50 0.041(3) 0.034(3) 0.029(3) -0.004(2) 0.011(2) 0.004(2)
O51 0.034(3) 0.039(3) 0.037(3) -0.001(3) 0.004(2) 0.000(3)
O52 0.045(3) 0.030(3) 0.024(3) -0.001(2) 0.003(2) 0.009(2)
O53 0.031(3) 0.027(3) 0.029(3) 0.002(2) 0.004(2) 0.008(2)
O54 0.032(3) 0.055(4) 0.016(2) 0.011(2) 0.001(2) 0.007(3)
O55 0.047(3) 0.028(3) 0.047(3) -0.007(3) 0.011(3) -0.003(3)
O56 0.053(3) 0.039(3) 0.046(3) 0.011(3) 0.021(3) 0.003(3)
O57 0.035(3) 0.029(3) 0.019(2) 0.011(2) 0.004(2) 0.007(2)
O58 0.028(2) 0.055(4) 0.038(3) -0.006(3) 0.015(2) -0.006(3)
O59 0.033(3) 0.051(3) 0.020(2) 0.001(2) 0.006(2) 0.015(3)
O60 0.033(3) 0.042(3) 0.028(3) 0.001(2) 0.003(2) 0.011(2)
O61 0.032(3) 0.056(4) 0.016(2) 0.000(2) -0.001(2) 0.007(3)
O62 0.037(3) 0.034(3) 0.026(2) -0.006(2) 0.015(2) -0.003(2)
O63 0.042(3) 0.032(3) 0.043(3) 0.005(3) 0.013(2) -0.006(3)
C1 0.059(6) 0.048(6) 0.059(6) -0.020(5) 0.003(5) 0.007(5)
C2 0.107(9) 0.064(8) 0.080(8) -0.019(7) -0.015(7) 0.014(7)
C3 0.106(7) 0.088(7) 0.118(7) -0.010(6) 0.015(5) 0.007(6)
C4 0.094(6) 0.095(7) 0.120(7) -0.016(6) 0.019(5) 0.024(5)
C5 0.072(6) 0.050(6) 0.069(7) -0.030(5) -0.018(5) 0.021(5)
C6 0.089(6) 0.047(6) 0.025(4) -0.001(4) 0.026(4) -0.013(5)
C7 0.071(5) 0.055(6) 0.038(5) 0.005(4) 0.027(4) 0.003(5)
C8 0.112(8) 0.084(8) 0.057(6) -0.009(6) 0.040(6) -0.041(7)
C9 0.108(7) 0.082(8) 0.060(6) 0.000(6) 0.047(5) -0.037(6)
C10 0.082(6) 0.063(7) 0.052(6) 0.003(5) 0.022(5) -0.034(5)
C11 0.097(6) 0.064(7) 0.060(5) 0.021(5) 0.053(5) 0.003(6)
C12 0.115(6) 0.100(7) 0.101(6) 0.002(5) 0.054(5) 0.010(5)
C13 0.097(7) 0.096(10) 0.115(9) -0.011(8) 0.059(7) -0.035(7)
C14 0.069(6) 0.078(8) 0.106(8) -0.019(6) 0.055(5) -0.032(6)
C15 0.059(5) 0.064(7) 0.080(6) 0.008(5) 0.041(5) -0.015(5)
C16 0.063(6) 0.086(8) 0.045(5) -0.006(5) 0.007(5) 0.000(6)
C17 0.114(9) 0.176(14) 0.055(7) -0.027(8) 0.035(7) -0.019(10)
C18 0.162(14) 0.155(14) 0.053(8) -0.023(9) -0.015(9) -0.011(12)
C19 0.128(9) 0.065(7) 0.043(6) 0.004(6) 0.006(6) -0.032(7)
C20 0.083(7) 0.074(7) 0.023(4) -0.007(5) 0.006(5) -0.012(6)
C21 0.032(4) 0.046(6) 0.084(7) 0.015(5) 0.015(4) 0.008(4)
C22 0.070(7) 0.094(10) 0.142(12) 0.006(9) 0.019(8) 0.037(7)
C23 0.044(6) 0.110(10) 0.142(11) 0.013(9) 0.033(6) 0.005(7)
C24 0.049(6) 0.061(7) 0.099(8) 0.000(7) -0.017(6) -0.009(5)
C25 0.036(4) 0.055(6) 0.067(6) -0.017(5) 0.011(4) -0.004(4)
C26 0.062(6) 0.066(7) 0.062(6) -0.010(6) -0.021(5) 0.019(5)
C27 0.063(7) 0.113(10) 0.107(9) -0.038(8) -0.035(7) -0.002(7)
C28 0.037(5) 0.119(11) 0.106(9) 0.006(8) 0.006(6) 0.014(6)
C29 0.031(5) 0.082(8) 0.071(7) -0.020(6) -0.015(5) 0.011(5)
C30 0.058(6) 0.101(9) 0.048(6) -0.010(6) 0.006(5) 0.016(6)
C31 0.106(6) 0.077(6) 0.083(6) -0.014(5) -0.001(5) -0.002(5)
C32 0.102(6) 0.071(6) 0.075(6) 0.005(5) -0.008(5) 0.006(5)
C33 0.117(7) 0.078(6) 0.117(7) 0.008(6) 0.008(5) -0.008(5)
C34 0.069(7) 0.067(8) 0.089(8) 0.000(6) 0.019(6) 0.001(6)
C35 0.049(7) 0.045(7) 0.067(7) 0.009(6) 0.004(5) 0.003(6)
C35A 0.082(8) 0.055(8) 0.065(7) 0.004(6) 0.022(6) -0.002(6)
C34A 0.109(8) 0.089(8) 0.093(8) 0.001(7) 0.021(6) -0.001(7)
C36 0.185(4) 0.175(4) 0.204(4) -0.014(4) 0.080(4) -0.004(4)
C1A 0.057(5) 0.110(9) 0.042(5) -0.035(5) 0.014(4) -0.024(6)
C2A 0.044(5) 0.089(8) 0.042(5) -0.003(5) 0.009(4) -0.010(5)
C3A 0.040(4) 0.054(5) 0.023(4) -0.008(4) 0.013(3) -0.015(4)
C4A 0.150(4) 0.144(4) 0.115(4) 0.007(4) 0.035(4) 0.035(4)
C5A 0.137(4) 0.139(4) 0.108(4) 0.013(4) 0.030(4) 0.033(4)
C6A 0.103(4) 0.103(4) 0.076(4) 0.007(4) 0.045(3) 0.025(4)
C7A 0.141(4) 0.156(5) 0.179(4) -0.022(4) 0.049(4) -0.004(4)
C8A 0.139(4) 0.160(5) 0.163(4) -0.021(4) 0.049(4) -0.011(4)
C9A 0.130(4) 0.149(5) 0.147(4) -0.012(4) 0.063(4) -0.004(4)
N1A 0.039(3) 0.039(4) 0.022(3) 0.004(3) 0.013(2) 0.000(3)
N2A 0.047(4) 0.056(4) 0.040(3) -0.008(3) 0.010(3) -0.011(3)
N3A 0.136(4) 0.120(4) 0.090(4) 0.007(4) 0.041(3) 0.040(4)
N4A 0.096(4) 0.100(4) 0.070(4) 0.012(3) 0.041(3) 0.027(3)
N5A 0.112(4) 0.134(4) 0.149(4) -0.012(4) 0.071(3) -0.003(4)
N6A 0.135(5) 0.173(5) 0.194(5) -0.029(5) 0.043(5) -0.002(5)
C37 0.182(5) 0.162(5) 0.218(5) -0.026(5) 0.097(5) -0.001(5)
C38 0.194(5) 0.165(6) 0.222(5) -0.025(5) 0.100(5) -0.002(5)
C39 0.206(6) 0.174(6) 0.228(6) -0.021(5) 0.087(5) -0.008(5)
C40 0.200(6) 0.172(6) 0.218(6) -0.017(6) 0.084(5) -0.008(6)
C40A 0.042(8) 0.038(9) 0.044(9) 0.001(7) 0.013(6) 0.002(7)
N1 0.048(4) 0.048(4) 0.025(3) 0.000(3) 0.007(3) 0.008(3)
N2 0.042(3) 0.039(4) 0.024(3) 0.005(3) 0.018(3) 0.006(3)
N3 0.035(3) 0.038(4) 0.043(4) 0.003(3) 0.017(3) 0.000(3)
N4 0.042(4) 0.049(4) 0.025(3) 0.002(3) 0.001(3) -0.001(3)
N5 0.026(3) 0.051(4) 0.030(3) 0.008(3) 0.006(3) 0.007(3)
N6 0.030(3) 0.053(5) 0.029(3) 0.000(3) -0.005(3) 0.014(3)
N7 0.067(4) 0.029(4) 0.032(4) 0.014(3) 0.006(3) 0.019(3)
N8 0.184(4) 0.173(5) 0.199(4) -0.013(4) 0.079(4) -0.006(4)
O1W 0.059(9) 0.115(14) 0.196(18) 0.027(13) 0.036(11) -0.010(10)
O2W 0.243(8) 0.236(8) 0.240(8) -0.011(6) 0.054(6) 0.004(6)
O3W 0.104(5) 0.155(6) 0.099(5) -0.006(5) 0.022(4) -0.051(5)
O4W 0.124(8) 0.133(8) 0.124(8) 0.000(6) 0.024(6) 0.000(6)
O5W 0.170(8) 0.196(9) 0.165(9) 0.003(7) 0.067(6) -0.006(7)
O6W 0.106(5) 0.086(5) 0.109(5) -0.033(4) 0.044(4) -0.017(4)
O7W 0.055(3) 0.056(4) 0.036(3) 0.003(3) 0.015(3) -0.016(3)
O8W 0.134(5) 0.085(5) 0.091(5) -0.017(4) 0.028(4) 0.019(4)
O9W 0.060(4) 0.127(5) 0.060(4) -0.002(4) 0.020(3) -0.029(4)
O4WA 0.246(9) 0.244(9) 0.248(10) 0.000(7) 0.082(7) 0.002(7)
O10W 0.183(8) 0.175(9) 0.164(9) 0.000(7) 0.066(6) 0.000(7)

loop_
_atom_type_symbol
_atom_type_description
_atom_type_scat_dispersion_real
_atom_type_scat_dispersion_imag
_atom_type_scat_source
C C 0.0033 0.0016 'International Tables Vol C Tables 4.2.6.8 and 6.1.1.4'
H H 0.0000 0.0000 'International Tables Vol C Tables 4.2.6.8 and 6.1.1.4'
N N 0.0061 0.0033 'International Tables Vol C Tables 4.2.6.8 and 6.1.1.4'
O O 0.0106 0.0060 'International Tables Vol C Tables 4.2.6.8 and 6.1.1.4'
P P 0.1023 0.0942 'International Tables Vol C Tables 4.2.6.8 and 6.1.1.4'
Ni Ni 0.3393 1.1124 'International Tables Vol C Tables 4.2.6.8 and 6.1.1.4'
Mo Mo -1.6832 0.6857 'International Tables Vol C Tables 4.2.6.8 and 6.1.1.4'

loop_
_geom_angle_atom_site_label_1
_geom_angle_atom_site_label_2
_geom_angle_atom_site_label_3
_geom_angle
_geom_angle_site_symmetry_1
_geom_angle_site_symmetry_3
O58 Mo1 O9 103.8(2) . .
O58 Mo1 O3 102.9(2) . .
O9 Mo1 O3 94.85(19) . .
O58 Mo1 O21 95.5(2) . .
O9 Mo1 O21 159.3(2) . .
O3 Mo1 O21 87.79(19) . .
O58 Mo1 O8 93.9(2) . .
O9 Mo1 O8 85.80(19) . .
O3 Mo1 O8 162.48(18) . .
O21 Mo1 O8 85.66(19) . .
O58 Mo1 O12 174.5(2) . .
O9 Mo1 O12 80.73(17) . .
O3 Mo1 O12 79.52(17) . .
O21 Mo1 O12 79.62(17) . .
O8 Mo1 O12 83.32(17) . .
O58 Mo1 Mo6 97.40(19) . .
O9 Mo1 Mo6 48.40(14) . .
O3 Mo1 Mo6 48.94(13) . .
O21 Mo1 Mo6 136.60(14) . .
O8 Mo1 Mo6 134.20(13) . .
O12 Mo1 Mo6 87.88(12) . .
O16 Mo2 O2 103.0(2) . .
O16 Mo2 O4 104.2(2) . .
O2 Mo2 O4 94.31(18) . .
O16 Mo2 O17 94.3(2) . .
O2 Mo2 O17 161.26(19) . .
O4 Mo2 O17 88.18(19) . .
O16 Mo2 O5 93.9(2) . 3_756
O2 Mo2 O5 87.36(18) . 3_756
O4 Mo2 O5 160.93(19) . 3_756
O17 Mo2 O5 84.40(19) . 3_756
O16 Mo2 O39 170.2(2) . .
O2 Mo2 O39 81.59(18) . .
O4 Mo2 O39 83.89(18) . .
O17 Mo2 O39 80.21(18) . .
O5 Mo2 O39 77.55(18) 3_756 .
O16 Mo2 Mo3 98.67(17) . .
O2 Mo2 Mo3 48.21(14) . .
O4 Mo2 Mo3 48.25(12) . .
O17 Mo2 Mo3 136.35(14) . .
O5 Mo2 Mo3 135.47(12) 3_756 .
O39 Mo2 Mo3 90.89(13) . .
O50 Mo3 O2 103.6(2) . .
O50 Mo3 O4 103.4(2) . .
O2 Mo3 O4 95.08(19) . .
O50 Mo3 O22 94.4(2) . .
O2 Mo3 O22 160.57(18) . .
O4 Mo3 O22 87.85(19) . .
O50 Mo3 O19 92.8(2) . .
O2 Mo3 O19 86.17(18) . .
O4 Mo3 O19 162.96(19) . .
O22 Mo3 O19 85.55(18) . .
O50 Mo3 O12 173.9(2) . .
O2 Mo3 O12 81.32(18) . .
O4 Mo3 O12 79.69(16) . .
O22 Mo3 O12 80.32(17) . .
O19 Mo3 O12 83.71(17) . .
O50 Mo3 Mo2 98.41(18) . .
O2 Mo3 Mo2 48.39(12) . .
O4 Mo3 Mo2 48.87(14) . .
O22 Mo3 Mo2 136.61(13) . .
O19 Mo3 Mo2 134.55(14) . .
O12 Mo3 Mo2 87.62(11) . .
O32 Mo4 O18 103.9(2) . .
O32 Mo4 O34 102.6(2) . .
O18 Mo4 O34 94.1(2) . .
O32 Mo4 O48 97.0(2) . .
O18 Mo4 O48 86.9(2) . .
O34 Mo4 O48 159.50(18) . .
O32 Mo4 O41 92.3(2) . 3_756
O18 Mo4 O41 161.71(17) . 3_756
O34 Mo4 O41 90.4(2) . 3_756
O48 Mo4 O41 82.8(2) . 3_756
O32 Mo4 O42 169.7(2) . .
O18 Mo4 O42 85.84(18) . .
O34 Mo4 O42 79.68(18) . .
O48 Mo4 O42 79.97(18) . .
O41 Mo4 O42 77.52(18) 3_756 .
O32 Mo4 Mo7 97.91(17) . .
O18 Mo4 Mo7 48.28(14) . .
O34 Mo4 Mo7 48.06(14) . .
O48 Mo4 Mo7 134.96(15) . .
O41 Mo4 Mo7 138.38(14) 3_756 .
O42 Mo4 Mo7 91.06(12) . .
O63 Mo5 O28 103.6(2) . .
O63 Mo5 O1 102.8(2) . .
O28 Mo5 O1 93.48(19) . .
O63 Mo5 O59 97.1(2) . .
O28 Mo5 O59 86.35(18) . .
O1 Mo5 O59 159.6(2) . .
O63 Mo5 O38 93.4(2) . .
O28 Mo5 O38 161.7(2) . .
O1 Mo5 O38 89.22(19) . .
O59 Mo5 O38 84.86(19) . .
O63 Mo5 O29 171.9(2) . .
O28 Mo5 O29 83.66(19) . .
O1 Mo5 O29 80.09(19) . .
O59 Mo5 O29 79.57(19) . .
O38 Mo5 O29 78.94(19) . .
O63 Mo5 Mo8 97.37(17) . .
O28 Mo5 Mo8 48.08(13) . .
O1 Mo5 Mo8 47.77(14) . .
O59 Mo5 Mo8 134.28(13) . .
O38 Mo5 Mo8 136.96(13) . .
O29 Mo5 Mo8 90.19(12) . .
O51 Mo6 O9 102.9(2) . .
O51 Mo6 O3 103.0(2) . .
O9 Mo6 O3 94.32(19) . .
O51 Mo6 O52 94.7(2) . .
O9 Mo6 O52 161.2(2) . .
O3 Mo6 O52 87.97(18) . .
O51 Mo6 O20 93.9(2) . .
O9 Mo6 O20 85.97(19) . .
O3 Mo6 O20 162.59(18) . .
O52 Mo6 O20 86.35(19) . .
O51 Mo6 O36 172.1(2) . .
O9 Mo6 O36 81.77(18) . .
O3 Mo6 O36 82.83(18) . .
O52 Mo6 O36 80.02(19) . .
O20 Mo6 O36 79.98(18) . .
O51 Mo6 Mo1 96.83(19) . .
O9 Mo6 Mo1 48.05(14) . .
O3 Mo6 Mo1 48.74(13) . .
O52 Mo6 Mo1 136.68(13) . .
O20 Mo6 Mo1 134.02(14) . .
O36 Mo6 Mo1 91.07(13) . .
O61 Mo7 O34 102.1(2) . .
O61 Mo7 O18 104.3(2) . .
O34 Mo7 O18 94.51(19) . .
O61 Mo7 O60 95.3(2) . .
O34 Mo7 O60 87.2(2) . .
O18 Mo7 O60 159.45(19) . .
O61 Mo7 O54 94.1(2) . .
O34 Mo7 O54 162.58(19) . .
O18 Mo7 O54 87.3(2) . .
O60 Mo7 O54 85.1(2) . .
O61 Mo7 O57 174.3(2) . .
O34 Mo7 O57 79.06(18) . .
O18 Mo7 O57 80.99(17) . .
O60 Mo7 O57 79.23(17) . .
O54 Mo7 O57 84.15(17) . .
O61 Mo7 Mo4 97.90(18) . .
O34 Mo7 Mo4 48.56(14) . .
O18 Mo7 Mo4 48.18(14) . .
O60 Mo7 Mo4 135.55(15) . .
O54 Mo7 Mo4 135.51(15) . .
O57 Mo7 Mo4 87.04(11) . .
O56 Mo8 O1 102.3(2) . .
O56 Mo8 O28 104.7(2) . .
O1 Mo8 O28 95.17(19) . .
O56 Mo8 O7 95.5(2) . .
O1 Mo8 O7 87.44(19) . .
O28 Mo8 O7 158.5(2) . .
O56 Mo8 O40 93.9(2) . .
O1 Mo8 O40 162.6(2) . .
O28 Mo8 O40 86.83(19) . .
O7 Mo8 O40 84.6(2) . .
O56 Mo8 O57 174.1(2) . .
O1 Mo8 O57 78.76(18) . .
O28 Mo8 O57 80.96(17) . .
O7 Mo8 O57 78.67(18) . .
O40 Mo8 O57 84.56(18) . .
O56 Mo8 Mo5 97.75(17) . .
O1 Mo8 Mo5 48.92(13) . .
O28 Mo8 Mo5 48.69(13) . .
O7 Mo8 Mo5 136.15(14) . .
O40 Mo8 Mo5 135.52(14) . .
O57 Mo8 Mo5 87.33(10) . .
N1A Ni1 O4 93.34(18) . .
N1A Ni1 O6 95.76(17) . .
O4 Ni1 O6 101.05(18) . .
N1A Ni1 O11 92.56(17) . .
O4 Ni1 O11 93.23(18) . .
O6 Ni1 O11 162.99(19) . .
N1A Ni1 O14 174.61(18) . .
O4 Ni1 O14 91.08(17) . .
O6 Ni1 O14 80.36(18) . .
O11 Ni1 O14 90.26(17) . .
N1A Ni1 O15 100.62(18) . .
O4 Ni1 O15 166.04(16) . .
O6 Ni1 O15 77.59(17) . .
O11 Ni1 O15 86.32(18) . .
O14 Ni1 O15 74.97(17) . .
N1A Ni1 Ni2 129.54(18) . .
O4 Ni1 Ni2 120.47(12) . .
O6 Ni1 Ni2 45.29(13) . .
O11 Ni1 Ni2 118.90(13) . .
O14 Ni1 Ni2 45.16(13) . .
O15 Ni1 Ni2 49.14(10) . .
N3 Ni2 O3 95.76(16) . .
N3 Ni2 O14 170.85(17) . .
O3 Ni2 O14 90.65(17) . .
N3 Ni2 O6 91.22(18) . .
O3 Ni2 O6 100.75(18) . .
O14 Ni2 O6 81.15(19) . .
N3 Ni2 O35 93.63(18) . .
O3 Ni2 O35 92.62(18) . .
O14 Ni2 O35 92.59(19) . .
O6 Ni2 O35 165.25(17) . .
N3 Ni2 O15 97.48(16) . .
O3 Ni2 O15 166.75(18) . .
O14 Ni2 O15 76.12(16) . .
O6 Ni2 O15 78.27(17) . .
O35 Ni2 O15 87.29(17) . .
N3 Ni2 Ni1 124.86(17) . .
O3 Ni2 Ni1 120.43(13) . .
O14 Ni2 Ni1 45.99(12) . .
O6 Ni2 Ni1 45.40(13) . .
O35 Ni2 Ni1 121.71(14) . .
O15 Ni2 Ni1 49.92(12) . .
O9 Ni3 O37 173.93(18) . .
O9 Ni3 O27 97.9(2) . .
O37 Ni3 O27 80.92(19) . .
O9 Ni3 O23 95.72(18) . .
O37 Ni3 O23 87.74(18) . .
O27 Ni3 O23 153.5(2) . .
O9 Ni3 N5 84.42(17) . .
O37 Ni3 N5 89.79(17) . .
O27 Ni3 N5 96.30(17) . .
O23 Ni3 N5 107.57(17) . .
O9 Ni3 O49 96.66(17) . .
O37 Ni3 O49 89.23(17) . .
O27 Ni3 O49 86.57(18) . .
O23 Ni3 O49 69.34(17) . .
N5 Ni3 O49 176.79(18) . .
O2 Ni4 O45 173.1(2) . .
O2 Ni4 N1 85.32(16) . .
O45 Ni4 N1 88.30(16) . .
O2 Ni4 O23 92.88(18) . .
O45 Ni4 O23 91.53(18) . .
N1 Ni4 O23 107.12(18) . .
O2 Ni4 O13 98.70(18) . 3_756
O45 Ni4 O13 79.26(18) . 3_756
N1 Ni4 O13 95.62(19) . 3_756
O23 Ni4 O13 155.25(18) . 3_756
O2 Ni4 O49 91.40(18) . .
O45 Ni4 O49 95.04(18) . .
N1 Ni4 O49 176.40(17) . .
O23 Ni4 O49 71.50(18) . .
O13 Ni4 O49 86.34(18) 3_756 .
O44 Ni5 O18 97.28(19) . .
O44 Ni5 N4 92.29(19) . .
O18 Ni5 N4 91.61(19) . .
O44 Ni5 O11 163.62(18) . .
O18 Ni5 O11 96.20(19) . .
N4 Ni5 O11 96.59(19) . .
O44 Ni5 O62 83.19(18) . .
O18 Ni5 O62 94.75(18) . .
N4 Ni5 O62 172.61(19) . .
O11 Ni5 O62 86.48(18) . .
O44 Ni5 O15 78.30(18) . .
O18 Ni5 O15 166.35(17) . .
N4 Ni5 O15 101.41(19) . .
O11 Ni5 O15 86.44(17) . .
O62 Ni5 O15 72.00(17) . .
O44 Ni5 Ni8 44.53(12) . .
O18 Ni5 Ni8 118.47(14) . .
N4 Ni5 Ni8 126.72(19) . .
O11 Ni5 Ni8 119.99(12) . .
O62 Ni5 Ni8 46.46(13) . .
O15 Ni5 Ni8 49.80(12) . .
O34 Ni6 O37 170.8(2) . 3_756
O34 Ni6 N6 88.62(18) . .
O37 Ni6 N6 87.67(18) 3_756 .
O34 Ni6 O27 93.6(2) . 3_756
O37 Ni6 O27 78.22(19) 3_756 3_756
N6 Ni6 O27 92.99(19) . 3_756
O34 Ni6 O53 87.24(18) . .
O37 Ni6 O53 97.37(17) 3_756 .
N6 Ni6 O53 172.20(19) . .
O27 Ni6 O53 93.86(17) 3_756 .
O34 Ni6 O10 100.6(2) . .
O37 Ni6 O10 88.47(19) 3_756 .
N6 Ni6 O10 103.40(19) . .
O27 Ni6 O10 158.48(17) 3_756 .
O53 Ni6 O10 70.93(17) . .
O1 Ni7 N7 86.0(2) . .
O1 Ni7 O45 169.55(18) . 3_756
N7 Ni7 O45 88.4(2) . 3_756
O1 Ni7 O13 94.03(17) . .
N7 Ni7 O13 94.11(16) . .
O45 Ni7 O13 77.55(17) 3_756 .
O1 Ni7 O53 88.27(19) . .
N7 Ni7 O53 172.35(19) . .
O45 Ni7 O53 97.99(19) 3_756 .
O13 Ni7 O53 91.32(17) . .
O1 Ni7 O10 100.99(18) . .
N7 Ni7 O10 102.58(16) . .
O45 Ni7 O10 88.84(18) 3_756 .
O13 Ni7 O10 158.19(19) . .
O53 Ni7 O10 73.58(18) . .
O28 Ni8 O44 94.64(18) . .
O28 Ni8 N2 91.72(18) . .
O44 Ni8 N2 93.53(15) . .
O28 Ni8 O35 98.59(18) . .
O44 Ni8 O35 164.0(2) . .
N2 Ni8 O35 94.96(15) . .
O28 Ni8 O62 91.51(19) . .
O44 Ni8 O62 84.33(18) . .
N2 Ni8 O62 176.27(17) . .
O35 Ni8 O62 86.41(18) . .
O28 Ni8 O15 163.73(18) . .
O44 Ni8 O15 78.36(17) . .
N2 Ni8 O15 103.28(17) . .
O35 Ni8 O15 86.53(17) . .
O62 Ni8 O15 73.31(18) . .
O28 Ni8 Ni5 115.00(13) . .
O44 Ni8 Ni5 44.17(14) . .
N2 Ni8 Ni5 128.53(16) . .
O35 Ni8 Ni5 120.99(14) . .
O62 Ni8 Ni5 48.11(12) . .
O15 Ni8 Ni5 50.21(11) . .
O17 P1 O11 112.6(3) . .
O17 P1 O31 111.9(3) . .
O11 P1 O31 104.4(3) . .
O17 P1 O48 103.9(3) . .
O11 P1 O48 112.8(3) . .
O31 P1 O48 111.5(3) . .
O38 P2 O5 108.7(3) . .
O38 P2 O13 112.4(3) . .
O5 P2 O13 113.0(3) . .
O38 P2 O55 108.5(3) . .
O5 P2 O55 108.5(3) . .
O13 P2 O55 105.6(3) . .
O36 P3 O39 105.8(3) . .
O36 P3 O12 111.2(3) . .
O39 P3 O12 109.4(3) . .
O36 P3 O14 109.2(3) . .
O39 P3 O14 109.8(2) . .
O12 P3 O14 111.3(3) . .
O46 P4 O21 106.3(3) . .
O46 P4 O6 110.9(3) . .
O21 P4 O6 109.8(3) . .
O46 P4 O22 108.2(3) . .
O21 P4 O22 111.2(3) . .
O6 P4 O22 110.3(3) . .
O41 P5 O20 108.3(3) . .
O41 P5 O27 112.3(3) . .
O20 P5 O27 113.6(3) . .
O41 P5 O26 108.3(3) . .
O20 P5 O26 108.3(3) . .
O27 P5 O26 105.9(3) . .
O52 P6 O59 106.2(3) . .
O52 P6 O33 108.5(3) . .
O59 P6 O33 109.8(3) . .
O52 P6 O35 112.2(3) . .
O59 P6 O35 112.3(3) . .
O33 P6 O35 107.8(3) . .
O42 P7 O29 103.9(3) . .
O42 P7 O57 109.4(3) . .
O29 P7 O57 107.0(3) . .
O42 P7 O53 110.7(3) . .
O29 P7 O53 112.4(3) . .
O57 P7 O53 112.9(3) . .
O24 P8 O37 114.0(3) . .
O24 P8 O45 115.6(3) . .
O37 P8 O45 105.6(3) . .
O24 P8 O47 105.4(3) . .
O37 P8 O47 107.5(3) . .
O45 P8 O47 108.4(3) . .
O40 P9 O44 109.2(3) . .
O40 P9 O25 108.0(3) . .
O44 P9 O25 111.2(3) . .
O40 P9 O54 110.4(3) . .
O44 P9 O54 109.4(3) . .
O25 P9 O54 108.8(3) . .
O43 P10 O60 109.0(3) . .
O43 P10 O7 108.1(3) . .
O60 P10 O7 111.0(3) . .
O43 P10 O10 109.8(3) . .
O60 P10 O10 109.8(3) . .
O7 P10 O10 109.1(3) . .
O8 P11 O23 112.4(3) . .
O8 P11 O19 112.1(3) . .
O23 P11 O19 110.8(3) . .
O8 P11 O30 108.1(3) . .
O23 P11 O30 105.1(3) . .
O19 P11 O30 107.9(3) . .
O7W Ni9 O7W 180.0(3) 3_665 .
O7W Ni9 O9W 86.6(2) 3_665 3_665
O7W Ni9 O9W 93.4(2) . 3_665
O7W Ni9 O9W 93.4(2) 3_665 .
O7W Ni9 O9W 86.6(2) . .
O9W Ni9 O9W 180.0(4) 3_665 .
O7W Ni9 O8W 92.6(3) 3_665 .
O7W Ni9 O8W 87.4(3) . .
O9W Ni9 O8W 86.4(3) 3_665 .
O9W Ni9 O8W 93.6(3) . .
O7W Ni9 O8W 87.4(3) 3_665 3_665
O7W Ni9 O8W 92.6(3) . 3_665
O9W Ni9 O8W 93.6(3) 3_665 3_665
O9W Ni9 O8W 86.4(3) . 3_665
O8W Ni9 O8W 180.000(1) . 3_665
Mo8 O1 Mo5 83.31(19) . .
Mo8 O1 Ni7 133.2(2) . .
Mo5 O1 Ni7 138.9(2) . .
Mo3 O2 Mo2 83.39(17) . .
Mo3 O2 Ni4 136.4(2) . .
Mo2 O2 Ni4 139.3(3) . .
Mo1 O3 Mo6 82.32(16) . .
Mo1 O3 Ni2 130.7(2) . .
Mo6 O3 Ni2 137.1(2) . .
Mo3 O4 Mo2 82.88(17) . .
Mo3 O4 Ni1 130.8(2) . .
Mo2 O4 Ni1 136.5(2) . .
P2 O5 Mo2 137.6(3) . 3_756
P4 O6 Ni2 129.7(3) . .
P4 O6 Ni1 128.8(3) . .
Ni2 O6 Ni1 89.31(19) . .
P10 O7 Mo8 139.3(3) . .
P11 O8 Mo1 132.3(3) . .
Mo1 O9 Mo6 83.55(18) . .
Mo1 O9 Ni3 134.6(3) . .
Mo6 O9 Ni3 140.2(3) . .
P10 O10 Ni7 124.0(3) . .
P10 O10 Ni6 121.0(3) . .
Ni7 O10 Ni6 98.74(19) . .
P1 O11 Ni5 128.0(3) . .
P1 O11 Ni1 133.5(3) . .
Ni5 O11 Ni1 98.2(2) . .
P3 O12 Mo1 115.1(3) . .
P3 O12 Mo3 115.8(2) . .
Mo1 O12 Mo3 128.1(2) . .
P2 O13 Ni7 134.9(3) . .
P2 O13 Ni4 126.6(3) . 3_756
Ni7 O13 Ni4 96.49(17) . 3_756
P3 O14 Ni2 117.2(2) . .
P3 O14 Ni1 117.5(3) . .
Ni2 O14 Ni1 88.84(17) . .
Ni2 O15 Ni8 87.79(15) . .
Ni2 O15 Ni1 80.94(14) . .
Ni8 O15 Ni1 142.6(2) . .
Ni2 O15 Ni5 141.9(2) . .
Ni8 O15 Ni5 79.99(15) . .
Ni1 O15 Ni5 87.24(16) . .
P1 O17 Mo2 141.5(3) . .
Mo4 O18 Mo7 83.55(19) . .
Mo4 O18 Ni5 138.1(2) . .
Mo7 O18 Ni5 133.7(3) . .
P11 O19 Mo3 131.0(3) . .
P5 O20 Mo6 145.3(3) . .
P4 O21 Mo1 136.5(3) . .
P4 O22 Mo3 134.7(3) . .
P11 O23 Ni3 123.3(3) . .
P11 O23 Ni4 125.0(3) . .
Ni3 O23 Ni4 110.0(2) . .
P5 O27 Ni3 129.7(3) . .
P5 O27 Ni6 132.8(3) . 3_756
Ni3 O27 Ni6 96.7(2) . 3_756
Mo8 O28 Mo5 83.23(19) . .
Mo8 O28 Ni8 135.9(2) . .
Mo5 O28 Ni8 137.3(2) . .
P7 O29 Mo5 124.0(3) . .
Mo7 O34 Mo4 83.38(19) . .
Mo7 O34 Ni6 133.4(3) . .
Mo4 O34 Ni6 139.3(3) . .
P6 O35 Ni2 135.1(3) . .
P6 O35 Ni8 126.2(3) . .
Ni2 O35 Ni8 97.29(18) . .
P3 O36 Mo6 122.2(3) . .
P8 O37 Ni3 123.6(3) . .
P8 O37 Ni6 125.0(3) . 3_756
Ni3 O37 Ni6 100.4(2) . 3_756
P2 O38 Mo5 144.8(3) . .
P3 O39 Mo2 122.0(3) . .
P9 O40 Mo8 134.0(3) . .
P5 O41 Mo4 139.6(3) . 3_756
P7 O42 Mo4 123.6(2) . .
P9 O44 Ni5 131.0(3) . .
P9 O44 Ni8 132.5(3) . .
Ni5 O44 Ni8 91.30(18) . .
P8 O45 Ni4 119.8(3) . .
P8 O45 Ni7 123.9(3) . 3_756
Ni4 O45 Ni7 101.19(19) . 3_756
P1 O48 Mo4 136.7(3) . .
Ni4 O49 Ni3 98.58(18) . .
P6 O52 Mo6 142.5(3) . .
P7 O53 Ni7 115.6(3) . .
P7 O53 Ni6 114.0(2) . .
Ni7 O53 Ni6 102.37(18) . .
P9 O54 Mo7 135.9(3) . .
P7 O57 Mo7 115.3(3) . .
P7 O57 Mo8 115.5(2) . .
Mo7 O57 Mo8 127.54(18) . .
P6 O59 Mo5 138.5(3) . .
P10 O60 Mo7 139.7(3) . .
Ni8 O62 Ni5 85.43(17) . .
N1 C1 C2 124.2(8) . .
N1 C1 H1A 117.9 . .
C2 C1 H1A 117.9 . .
C1 C2 C3 118.8(10) . .
C1 C2 H2A 120.6 . .
C3 C2 H2A 120.6 . .
C4 C3 C2 116.4(13) . .
C4 C3 H3A 121.8 . .
C2 C3 H3A 121.8 . .
C3 C4 C5 123.2(12) . .
C3 C4 H4A 118.4 . .
C5 C4 H4A 118.4 . .
N1 C5 C4 120.3(8) . .
N1 C5 H5A 119.8 . .
C4 C5 H5A 119.8 . .
N2 C6 C10 120.6(7) . .
N2 C6 H6A 119.7 . .
C10 C6 H6A 119.7 . .
N2 C7 C8 123.2(8) . .
N2 C7 H7A 118.4 . .
C8 C7 H7A 118.4 . .
C9 C8 C7 117.3(10) . .
C9 C8 H8A 121.3 . .
C7 C8 H8A 121.3 . .
C10 C9 C8 122.0(10) . .
C10 C9 H9A 119.0 . .
C8 C9 H9A 119.0 . .
C9 C10 C6 119.0(9) . .
C9 C10 H10A 120.5 . .
C6 C10 H10A 120.5 . .
N3 C11 C12 123.2(9) . .
N3 C11 H11A 118.4 . .
C12 C11 H11A 118.4 . .
C13 C12 C11 119.3(12) . .
C13 C12 H12A 120.4 . .
C11 C12 H12A 120.4 . .
C12 C13 C14 119.2(12) . .
C12 C13 H13A 120.4 . .
C14 C13 H13A 120.4 . .
C13 C14 C15 120.7(10) . .
C13 C14 H14A 119.6 . .
C15 C14 H14A 119.6 . .
N3 C15 C14 120.4(9) . .
N3 C15 H15A 119.8 . .
C14 C15 H15A 119.8 . .
N4 C16 C17 122.7(9) . .
N4 C16 H16A 118.7 . .
C17 C16 H16A 118.7 . .
C18 C17 C16 116.9(12) . .
C18 C17 H17A 121.5 . .
C16 C17 H17A 121.5 . .
C17 C18 C19 123.1(11) . .
C17 C18 H18A 118.4 . .
C19 C18 H18A 118.4 . .
C20 C19 C18 115.1(11) . .
C20 C19 H19A 122.4 . .
C18 C19 H19A 122.4 . .
N4 C20 C19 123.5(9) . .
N4 C20 H20A 118.3 . .
C19 C20 H20A 118.3 . .
N5 C21 C22 121.5(9) . .
N5 C21 H21A 119.2 . .
C22 C21 H21A 119.2 . .
C21 C22 C23 119.8(10) . .
C21 C22 H22A 120.1 . .
C23 C22 H22A 120.1 . .
C24 C23 C22 116.3(10) . .
C24 C23 H23A 121.8 . .
C22 C23 H23A 121.8 . .
C23 C24 C25 121.6(10) . .
C23 C24 H24A 119.2 . .
C25 C24 H24A 119.2 . .
N5 C25 C24 122.9(8) . .
N5 C25 H25A 118.5 . .
C24 C25 H25A 118.5 . .
N6 C26 C27 122.2(10) . .
N6 C26 H26A 118.9 . .
C27 C26 H26A 118.9 . .
C26 C27 C28 117.3(11) . .
C26 C27 H27A 121.3 . .
C28 C27 H27A 121.3 . .
C29 C28 C27 119.9(10) . .
C29 C28 H28A 120.1 . .
C27 C28 H28A 120.1 . .
C28 C29 C30 122.2(10) . .
C28 C29 H29A 118.9 . .
C30 C29 H29A 118.9 . .
N6 C30 C29 120.6(9) . .
N6 C30 H30A 119.7 . .
C29 C30 H30A 119.7 . .
N7 C31 C32 127.5(10) . .
N7 C31 H31A 116.3 . .
C32 C31 H31A 116.3 . .
C33 C32 C31 117.0(11) . .
C33 C32 H32A 121.5 . .
C31 C32 H32A 121.5 . .
C32 C33 C34A 111.7(13) . .
C32 C33 C34 113.0(13) . .
C34A C33 C34 53.5(13) . .
C32 C33 H33A 120.0 . .
C34A C33 H33A 122.1 . .
C34 C33 H33A 119.1 . .
C35 C34 C33 117.3(17) . .
N7 C35 C34 122.1(16) . .
N7 C35 H35A 118.9 . .
C34 C35 H35A 118.9 . .
N7 C35A C34A 120.1(14) . .
N7 C35A H35B 120.0 . .
C34A C35A H35B 120.0 . .
C35A C34A C33 119.7(13) . .
C35A C34A H34A 120.1 . .
C33 C34A H34A 120.1 . .
C37 C36 N8 118.1(14) . .
C37 C36 H36A 120.9 . .
N8 C36 H36A 120.9 . .
N2A C1A C2A 103.5(7) . .
N2A C1A H1AA 128.2 . .
C2A C1A H1AA 128.2 . .
N1A C2A C1A 111.5(7) . .
N1A C2A H2AA 124.3 . .
C1A C2A H2AA 124.3 . .
N1A C3A N2A 111.8(7) . .
N1A C3A H3AA 124.1 . .
N2A C3A H3AA 124.1 . .
C5A C4A N3A 99.6(10) . .
C5A C4A H4AB 130.2 . .
N3A C4A H4AB 130.2 . .
N4A C5A C4A 109.3(11) . .
N4A C5A H5AA 125.4 . .
C4A C5A H5AA 125.4 . .
N4A C6A N3A 106.8(9) . .
N4A C6A H6AA 126.6 . .
N3A C6A H6AA 126.6 . .
N5A C7A N6A 106.1(12) . .
N5A C7A H7AA 126.9 . .
N6A C7A H7AA 126.9 . .
N6A C8A C9A 104.4(11) . .
N6A C8A H8AA 127.8 . .
C9A C8A H8AA 127.8 . .
N5A C9A C8A 112.4(12) . .
N5A C9A H9AA 123.8 . .
C8A C9A H9AA 123.8 . .
C3A N1A C2A 104.5(6) . .
C3A N1A Ni1 126.1(5) . .
C2A N1A Ni1 129.4(5) . .
C3A N2A C1A 108.6(6) . .
C3A N2A H2AB 125.7 . .
C1A N2A H2AB 125.7 . .
C6A N3A C4A 109.6(10) . .
C6A N3A H3AB 125.2 . .
C4A N3A H3AB 125.2 . .
C6A N4A C5A 108.9(9) . .
C6A N4A H4AA 125.6 . .
C5A N4A H4AA 125.6 . .
C9A N5A C7A 106.8(10) . .
C9A N5A H5AB 126.6 . .
C7A N5A H5AB 126.6 . .
C8A N6A C7A 110.3(12) . .
C8A N6A H6AB 124.9 . .
C7A N6A H6AB 124.9 . .
C38 C37 C36 112.5(18) . .
C38 C37 H37A 123.8 . .
C36 C37 H37A 123.8 . .
C37 C38 C39 130(2) . .
C37 C38 H38A 114.8 . .
C39 C38 H38A 114.8 . .
C40A C39 C38 116.5(18) . .
C40A C39 C40 42.7(12) . .
C38 C39 C40 105.8(17) . .
C40A C39 H39A 120.9 . .
C38 C39 H39A 122.2 . .
C40 C39 H39A 120.1 . .
N8 C40 C39 103.2(14) . .
N8 C40 H40A 128.4 . .
C39 C40 H40A 128.4 . .
C39 C40A N8 110.4(16) . .
C39 C40A H40B 124.8 . .
N8 C40A H40B 124.8 . .
C5 N1 C1 116.9(6) . .
C5 N1 Ni4 123.6(4) . .
C1 N1 Ni4 119.5(4) . .
C7 N2 C6 117.4(5) . .
C7 N2 Ni8 123.2(4) . .
C6 N2 Ni8 119.3(4) . .
C15 N3 C11 116.6(6) . .
C15 N3 Ni2 121.9(4) . .
C11 N3 Ni2 121.5(4) . .
C16 N4 C20 118.6(5) . .
C16 N4 Ni5 121.0(4) . .
C20 N4 Ni5 120.4(4) . .
C25 N5 C21 117.5(5) . .
C25 N5 Ni3 120.5(4) . .
C21 N5 Ni3 122.0(4) . .
C26 N6 C30 117.4(6) . .
C26 N6 Ni6 119.5(4) . .
C30 N6 Ni6 122.8(4) . .
C31 N7 C35 112.0(10) . .
C31 N7 C35A 108.0(8) . .
C35 N7 C35A 52.1(11) . .
C31 N7 Ni7 126.4(5) . .
C35 N7 Ni7 116.6(8) . .
C35A N7 Ni7 118.9(5) . .
C40A N8 C40 42.9(13) . .
C40A N8 C36 121.3(15) . .
C40 N8 C36 115.5(14) . .

loop_
_geom_bond_atom_site_label_1
_geom_bond_atom_site_label_2
_geom_bond_distance
_geom_bond_site_symmetry_2
Mo1 O58 1.680(5) .
Mo1 O9 1.943(5) .
Mo1 O3 1.969(4) .
Mo1 O21 2.042(5) .
Mo1 O8 2.077(5) .
Mo1 O12 2.401(5) .
Mo1 Mo6 2.5956(9) .
Mo2 O16 1.686(5) .
Mo2 O2 1.959(4) .
Mo2 O4 1.975(5) .
Mo2 O17 2.053(5) .
Mo2 O5 2.095(5) 3_756
Mo2 O39 2.196(5) .
Mo2 Mo3 2.6019(9) .
Mo3 O50 1.668(5) .
Mo3 O2 1.953(5) .
Mo3 O4 1.956(4) .
Mo3 O22 2.053(5) .
Mo3 O19 2.068(4) .
Mo3 O12 2.433(5) .
Mo4 O32 1.671(5) .
Mo4 O18 1.952(5) .
Mo4 O34 1.965(5) .
Mo4 O48 2.054(5) .
Mo4 O41 2.094(5) 3_756
Mo4 O42 2.150(4) .
Mo4 Mo7 2.6033(9) .
Mo5 O63 1.684(5) .
Mo5 O28 1.966(5) .
Mo5 O1 1.972(4) .
Mo5 O59 2.080(5) .
Mo5 O38 2.085(5) .
Mo5 O29 2.183(5) .
Mo5 Mo8 2.5986(8) .
Mo6 O51 1.675(5) .
Mo6 O9 1.953(5) .
Mo6 O3 1.975(4) .
Mo6 O52 2.077(5) .
Mo6 O20 2.080(5) .
Mo6 O36 2.165(4) .
Mo7 O61 1.672(4) .
Mo7 O34 1.949(5) .
Mo7 O18 1.955(5) .
Mo7 O60 2.024(5) .
Mo7 O54 2.028(5) .
Mo7 O57 2.398(4) .
Mo8 O56 1.674(5) .
Mo8 O1 1.937(5) .
Mo8 O28 1.947(4) .
Mo8 O7 2.043(5) .
Mo8 O40 2.059(5) .
Mo8 O57 2.429(5) .
Ni1 N1A 2.017(6) .
Ni1 O4 2.034(5) .
Ni1 O6 2.057(5) .
Ni1 O11 2.059(5) .
Ni1 O14 2.078(4) .
Ni1 O15 2.239(5) .
Ni1 Ni2 2.8892(13) .
Ni2 N3 2.038(6) .
Ni2 O3 2.044(4) .
Ni2 O14 2.049(5) .
Ni2 O6 2.053(5) .
Ni2 O35 2.054(5) .
Ni2 O15 2.213(4) .
Ni3 O9 2.022(5) .
Ni3 O37 2.050(5) .
Ni3 O27 2.053(5) .
Ni3 O23 2.070(5) .
Ni3 N5 2.108(6) .
Ni3 O49 2.324(5) .
Ni4 O2 1.978(4) .
Ni4 O45 2.005(4) .
Ni4 N1 2.095(7) .
Ni4 O23 2.105(5) .
Ni4 O13 2.120(5) 3_756
Ni4 O49 2.187(5) .
Ni5 O44 2.012(5) .
Ni5 O18 2.025(5) .
Ni5 N4 2.034(6) .
Ni5 O11 2.039(5) .
Ni5 O62 2.156(4) .
Ni5 O15 2.252(4) .
Ni5 Ni8 2.8861(13) .
Ni6 O34 1.995(5) .
Ni6 O37 2.053(5) 3_756
Ni6 N6 2.099(5) .
Ni6 O27 2.166(5) 3_756
Ni6 O53 2.224(4) .
Ni6 O10 2.294(5) .
Ni7 O1 2.022(5) .
Ni7 N7 2.085(6) .
Ni7 O45 2.086(5) 3_756
Ni7 O13 2.117(4) .
Ni7 O53 2.165(5) .
Ni7 O10 2.212(5) .
Ni8 O28 2.022(5) .
Ni8 O44 2.025(4) .
Ni8 N2 2.030(6) .
Ni8 O35 2.057(4) .
Ni8 O62 2.099(5) .
Ni8 O15 2.238(5) .
P1 O17 1.508(5) .
P1 O11 1.517(5) .
P1 O31 1.527(5) .
P1 O48 1.528(5) .
P2 O38 1.500(5) .
P2 O5 1.523(5) .
P2 O13 1.526(4) .
P2 O55 1.562(5) .
P3 O36 1.530(5) .
P3 O39 1.550(5) .
P3 O12 1.572(5) .
P3 O14 1.578(5) .
P4 O46 1.526(5) .
P4 O21 1.528(5) .
P4 O6 1.531(5) .
P4 O22 1.532(5) .
P5 O41 1.500(5) .
P5 O20 1.517(5) .
P5 O27 1.520(5) .
P5 O26 1.586(5) .
P6 O52 1.520(5) .
P6 O59 1.521(5) .
P6 O33 1.542(6) .
P6 O35 1.546(5) .
P7 O42 1.536(5) .
P7 O29 1.547(5) .
P7 O57 1.568(5) .
P7 O53 1.582(5) .
P8 O24 1.502(5) .
P8 O37 1.532(5) .
P8 O45 1.544(5) .
P8 O47 1.589(5) .
P9 O40 1.510(6) .
P9 O44 1.517(5) .
P9 O25 1.519(5) .
P9 O54 1.531(5) .
P10 O43 1.509(5) .
P10 O60 1.526(5) .
P10 O7 1.529(6) .
P10 O10 1.559(5) .
P11 O8 1.511(5) .
P11 O23 1.525(5) .
P11 O19 1.530(4) .
P11 O30 1.579(5) .
Ni9 O7W 2.030(5) 3_665
Ni9 O7W 2.030(5) .
Ni9 O9W 2.044(6) 3_665
Ni9 O9W 2.044(6) .
Ni9 O8W 2.051(8) .
Ni9 O8W 2.051(8) 3_665
O5 Mo2 2.095(5) 3_756
O13 Ni4 2.120(5) 3_756
O27 Ni6 2.166(5) 3_756
O37 Ni6 2.053(5) 3_756
O41 Mo4 2.094(5) 3_756
O45 Ni7 2.086(5) 3_756
C1 N1 1.331(8) .
C1 C2 1.370(13) .
C1 H1A 0.9300 .
C2 C3 1.395(16) .
C2 H2A 0.9300 .
C3 C4 1.308(16) .
C3 H3A 0.9300 .
C4 C5 1.406(15) .
C4 H4A 0.9300 .
C5 N1 1.324(9) .
C5 H5A 0.9300 .
C6 N2 1.344(8) .
C6 C10 1.383(13) .
C6 H6A 0.9300 .
C7 N2 1.330(8) .
C7 C8 1.361(13) .
C7 H7A 0.9300 .
C8 C9 1.344(14) .
C8 H8A 0.9300 .
C9 C10 1.311(13) .
C9 H9A 0.9300 .
C10 H10A 0.9300 .
C11 N3 1.350(9) .
C11 C12 1.350(15) .
C11 H11A 0.9300 .
C12 C13 1.294(16) .
C12 H12A 0.9300 .
C13 C14 1.351(15) .
C13 H13A 0.9300 .
C14 C15 1.368(14) .
C14 H14A 0.9300 .
C15 N3 1.323(9) .
C15 H15A 0.9300 .
C16 N4 1.319(10) .
C16 C17 1.407(13) .
C16 H16A 0.9300 .
C17 C18 1.363(19) .
C17 H17A 0.9300 .
C18 C19 1.394(18) .
C18 H18A 0.9300 .
C19 C20 1.392(12) .
C19 H19A 0.9300 .
C20 N4 1.365(10) .
C20 H20A 0.9300 .
C21 N5 1.329(8) .
C21 C22 1.415(13) .
C21 H21A 0.9300 .
C22 C23 1.423(17) .
C22 H22A 0.9300 .
C23 C24 1.297(15) .
C23 H23A 0.9300 .
C24 C25 1.430(12) .
C24 H24A 0.9300 .
C25 N5 1.314(9) .
C25 H25A 0.9300 .
C26 N6 1.342(10) .
C26 C27 1.352(13) .
C26 H26A 0.9300 .
C27 C28 1.396(16) .
C27 H27A 0.9300 .
C28 C29 1.265(15) .
C28 H28A 0.9300 .
C29 C30 1.353(12) .
C29 H29A 0.9300 .
C30 N6 1.343(10) .
C30 H30A 0.9300 .
C31 N7 1.214(11) .
C31 C32 1.404(16) .
C31 H31A 0.9300 .
C32 C33 1.254(14) .
C32 H32A 0.9300 .
C33 C34A 1.366(9) .
C33 C34 1.42(2) .
C33 H33A 0.9599 .
C34 C35 1.36(3) .
C35 N7 1.318(17) .
C35 H35A 0.9300 .
C35A N7 1.349(17) .
C35A C34A 1.362(9) .
C35A H35B 0.9300 .
C34A H34A 0.9300 .
C36 C37 1.267(19) .
C36 N8 1.461(19) .
C36 H36A 0.9300 .
C1A N2A 1.372(7) .
C1A C2A 1.373(7) .
C1A H1AA 0.9300 .
C2A N1A 1.365(10) .
C2A H2AA 0.9300 .
C3A N1A 1.318(9) .
C3A N2A 1.333(9) .
C3A H3AA 0.9300 .
C4A C5A 1.384(12) .
C4A N3A 1.427(13) .
C4A H4AB 0.9300 .
C5A N4A 1.354(12) .
C5A H5AA 0.9300 .
C6A N4A 1.321(10) .
C6A N3A 1.326(11) .
C6A H6AA 0.9300 .
C7A N5A 1.396(13) .
C7A N6A 1.424(13) .
C7A H7AA 0.9300 .
C8A N6A 1.374(14) .
C8A C9A 1.394(13) .
C8A H8AA 0.9300 .
C9A N5A 1.360(13) .
C9A H9AA 0.9300 .
N2A H2AB 0.8600 .
N3A H3AB 0.8600 .
N4A H4AA 0.8600 .
N5A H5AB 0.8600 .
N6A H6AB 0.8600 .
C37 C38 1.25(2) .
C37 H37A 0.9300 .
C38 C39 1.40(2) .
C38 H38A 0.9300 .
C39 C40A 1.333(16) .
C39 C40 1.426(15) .
C39 H39A 0.9600 .
C40 N8 1.394(15) .
C40 H40A 0.9300 .
C40A N8 1.358(16) .
C40A H40B 0.9300 .
O4W O4WA 1.26(3) .
